data_7010811
loop_
_publ_author_name
'William J. Evans'
'Dimitrios G. Giarikos'
'Matthew A. Johnston'
'Michael A. Greci'
'Joseph W. Ziller'

_publ_section_title
;
 Reactivity of the europium hexafluoroacetylacetonate (hfac) complex,
 Eu(hfac)3(diglyme), and related analogs with potassium: formation of
 the fluoride hfac &#x201C;ate&#x201D; complexes,
 [LnF(hfac)3K(diglyme)]2
;
_journal_issue 4
_journal_name_full 'J. Chem. Soc., Dalton Trans.'
_journal_page_first 520
_journal_page_last 526
_journal_paper_doi 10.1039/b104095m
_journal_year 2002
_chemical_formula_sum 'C21 H17 F18 O9 Sm'
_chemical_formula_weight 905.70
_chemical_name_systematic
; 
? 
;
_space_group_IT_number 14
_symmetry_cell_setting monoclinic
_symmetry_space_group_name_Hall '-P 2yn'
_symmetry_space_group_name_H-M 'P 1 21/n 1'
_atom_sites_solution_hydrogens geom
_atom_sites_solution_primary direct
_atom_sites_solution_secondary difmap
_audit_creation_method SHELXTL
_cell_angle_alpha 90.00
_cell_angle_beta 97.2480(10)
_cell_angle_gamma 90.00
_cell_formula_units_Z 4
_cell_length_a 10.1210(6)
_cell_length_b 15.6745(10)
_cell_length_c 19.3010(12)
_cell_measurement_temperature 158(2)
_cell_volume 3037.5(3)
_computing_cell_refinement 'Bruker SMART/SAINT'
_computing_data_collection 'Bruker SMART'
_computing_data_reduction 'Bruker SHELXTL'
_computing_molecular_graphics 'Bruker SHELXTL'
_computing_publication_material 'Bruker SHELXTL'
_computing_structure_refinement 'Bruker SHELXTL'
_computing_structure_solution 'Bruker SHELXTL'
_diffrn_ambient_temperature 158(2)
_diffrn_measured_fraction_theta_full 0.970
_diffrn_measured_fraction_theta_max 0.970
_diffrn_measurement_device_type 'CCD area detector'
_diffrn_measurement_method 'phi and omega scans'
_diffrn_radiation_monochromator graphite
_diffrn_radiation_source 'sealed tube'
_diffrn_radiation_type MoK\a
_diffrn_radiation_wavelength 0.71073
_diffrn_reflns_av_R_equivalents 0.0272
_diffrn_reflns_av_sigmaI/netI 0.0208
_diffrn_reflns_limit_h_max 12
_diffrn_reflns_limit_h_min -12
_diffrn_reflns_limit_k_max 20
_diffrn_reflns_limit_k_min -20
_diffrn_reflns_limit_l_max 25
_diffrn_reflns_limit_l_min -24
_diffrn_reflns_number 31472
_diffrn_reflns_theta_full 28.27
_diffrn_reflns_theta_max 28.27
_diffrn_reflns_theta_min 1.68
_diffrn_standards_decay_% '< 1.0'
_exptl_absorpt_coefficient_mu 2.090
_exptl_absorpt_correction_T_max 0.6922
_exptl_absorpt_correction_T_min 0.4531
_exptl_absorpt_correction_type numerical
_exptl_absorpt_process_details 'Bruker SADABS'
_exptl_crystal_colour pale_yellow
_exptl_crystal_density_diffrn 1.981
_exptl_crystal_density_meas ?
_exptl_crystal_density_method 'not measured'
_exptl_crystal_description irregular
_exptl_crystal_F_000 1756
_exptl_crystal_size_max 0.45
_exptl_crystal_size_mid 0.27
_exptl_crystal_size_min 0.19
_refine_diff_density_max 0.519
_refine_diff_density_min -0.421
_refine_diff_density_rms 0.062
_refine_ls_extinction_coef 0.00017(6)
_refine_ls_extinction_expression Fc^*^=kFc[1+0.001xFc^2^\l^3^/sin(2\q)]^-1/4^
_refine_ls_extinction_method SHELXTL
_refine_ls_goodness_of_fit_ref 1.029
_refine_ls_hydrogen_treatment constr
_refine_ls_matrix_type full
_refine_ls_number_parameters 605
_refine_ls_number_reflns 7313
_refine_ls_number_restraints 0
_refine_ls_restrained_S_all 1.029
_refine_ls_R_factor_all 0.0220
_refine_ls_R_factor_gt 0.0190
_refine_ls_shift/su_max 0.074
_refine_ls_shift/su_mean 0.002
_refine_ls_structure_factor_coef Fsqd
_refine_ls_weighting_details 'calc w=1/[\s^2^(Fo^2^)+(0.0253P)^2^+1.4734P] where P=(Fo^2^+2Fc^2^)/3'
_refine_ls_weighting_scheme calc
_refine_ls_wR_factor_gt 0.0481
_refine_ls_wR_factor_ref 0.0497
_reflns_number_gt 6668
_reflns_number_total 7313
_reflns_threshold_expression >2sigma(I)
_cod_data_source_file b104095m.txt
_cod_data_source_block dg24
_cod_depositor_comments
;
The following automatic conversions were performed:
'_symmetry_cell_setting' value 'Monoclinic' changed to 'monoclinic'
according to '/home/saulius/struct/CIF-dictionaries/cif_core.dic'
dictionary named 'cif_core.dic' version 2.4.1 from 2010-06-29.

Automatic conversion script
Id: cif_fix_enum 1527 2010-12-29 10:47:43Z saulius 

The following automatic conversions were performed:

'_exptl_crystal_density_meas' value 'none' was changed to '?' - the
value is perceived as not measured.

Automatic conversion script
Id: cif_fix_values 3008 2015-01-20 13:52:24Z robertas 
;
_cod_original_sg_symbol_H-M P2(1)/n
_cod_database_code 7010811

loop_
_symmetry_equiv_pos_as_xyz
'x, y, z'
'-x+1/2, y+1/2, -z+1/2'
'-x, -y, -z'
'x-1/2, -y-1/2, z-1/2'

loop_
_atom_site_label
_atom_site_type_symbol
_atom_site_fract_x
_atom_site_fract_y
_atom_site_fract_z
_atom_site_U_iso_or_equiv
_atom_site_adp_type
_atom_site_occupancy
_atom_site_symmetry_multiplicity
_atom_site_calc_flag
_atom_site_refinement_flags
_atom_site_disorder_assembly
_atom_site_disorder_group
Sm1 Sm 0.738977(8) 0.888830(6) 0.238884(4) 0.02031(4) Uani 1 1 d . . .
O1 O 0.74804(13) 0.92665(8) 0.11904(6) 0.0259(3) Uani 1 1 d . . .
O2 O 0.89748(13) 0.79662(8) 0.18996(7) 0.0277(3) Uani 1 1 d . . .
O3 O 0.95279(13) 0.95487(8) 0.25911(7) 0.0297(3) Uani 1 1 d . . .
O4 O 0.86739(13) 0.81311(8) 0.33374(7) 0.0272(3) Uani 1 1 d . . .
O5 O 0.72328(14) 0.96516(8) 0.34753(7) 0.0305(3) Uani 1 1 d . . .
O6 O 0.58309(12) 0.81696(8) 0.30308(6) 0.0263(3) Uani 1 1 d . . .
O7 O 0.60552(12) 0.77578(8) 0.16214(7) 0.0266(3) Uani 1 1 d . . .
O8 O 0.50629(12) 0.93451(8) 0.18472(7) 0.0261(3) Uani 1 1 d . . .
O9 O 0.70927(13) 1.04907(8) 0.22221(7) 0.0272(3) Uani 1 1 d . . .
C1 C 0.7868(2) 0.96005(13) 0.00544(10) 0.0351(4) Uani 1 1 d . . .
C2 C 0.81994(19) 0.90857(12) 0.07334(9) 0.0255(4) Uani 1 1 d . A .
C3 C 0.9250(2) 0.85070(12) 0.07738(10) 0.0302(4) Uani 1 1 d . . .
H3A H 0.9762 0.8457 0.0396 0.036 Uiso 1 1 calc R A .
C4 C 0.95535(17) 0.80008(11) 0.13647(10) 0.0253(4) Uani 1 1 d . A .
C5 C 1.0745(2) 0.73926(15) 0.13824(12) 0.0376(5) Uani 1 1 d . . .
C6 C 1.1719(2) 1.00127(17) 0.28854(14) 0.0495(6) Uani 1 1 d . . .
C7 C 1.05515(18) 0.94277(12) 0.30104(10) 0.0287(4) Uani 1 1 d . B .
C8 C 1.0751(2) 0.88523(12) 0.35626(11) 0.0318(4) Uani 1 1 d . . .
H8A H 1.1573 0.8860 0.3861 0.038 Uiso 1 1 calc R B .
C9 C 0.97755(18) 0.82655(11) 0.36874(9) 0.0256(4) Uani 1 1 d . B .
C10 C 1.0066(2) 0.76882(14) 0.43295(11) 0.0406(5) Uani 1 1 d . . .
C11 C 0.7246(3) 1.00731(17) 0.46389(12) 0.0482(6) Uani 1 1 d . . .
C12 C 0.6766(2) 0.94769(12) 0.40277(10) 0.0308(4) Uani 1 1 d . C .
C13 C 0.5897(2) 0.88231(13) 0.41465(11) 0.0341(4) Uani 1 1 d . . .
H13A H 0.5579 0.8779 0.4588 0.041 Uiso 1 1 calc R C .
C14 C 0.54878(19) 0.82327(12) 0.36276(10) 0.0280(4) Uani 1 1 d . C .
C15 C 0.4521(2) 0.75340(14) 0.38067(12) 0.0404(5) Uani 1 1 d . . .
C16 C 0.6346(2) 0.68626(12) 0.16381(13) 0.0400(5) Uani 1 1 d . . .
H16A H 0.5703 0.6565 0.1300 0.060 Uiso 1 1 calc R . .
H16B H 0.6288 0.6640 0.2108 0.060 Uiso 1 1 calc R . .
H16C H 0.7248 0.6771 0.1518 0.060 Uiso 1 1 calc R . .
C17 C 0.46426(18) 0.78965(12) 0.15101(10) 0.0303(4) Uani 1 1 d . . .
H17A H 0.4249 0.7775 0.1944 0.036 Uiso 1 1 calc R . .
H17B H 0.4224 0.7514 0.1137 0.036 Uiso 1 1 calc R . .
C18 C 0.4406(2) 0.88125(12) 0.13005(11) 0.0316(4) Uani 1 1 d . . .
H18A H 0.4767 0.8927 0.0856 0.038 Uiso 1 1 calc R . .
H18B H 0.3439 0.8935 0.1232 0.038 Uiso 1 1 calc R . .
C19 C 0.48625(19) 1.02381(12) 0.16833(11) 0.0307(4) Uani 1 1 d . . .
H19A H 0.3915 1.0395 0.1686 0.037 Uiso 1 1 calc R . .
H19B H 0.5119 1.0365 0.1216 0.037 Uiso 1 1 calc R . .
C20 C 0.5726(2) 1.07249(12) 0.22352(11) 0.0316(4) Uani 1 1 d . . .
H20A H 0.5615 1.1345 0.2150 0.038 Uiso 1 1 calc R . .
H20B H 0.5459 1.0596 0.2700 0.038 Uiso 1 1 calc R . .
C21 C 0.7731(2) 1.09933(12) 0.17311(12) 0.0359(5) Uani 1 1 d . . .
H21A H 0.7464 1.1592 0.1761 0.054 Uiso 1 1 calc R . .
H21B H 0.7461 1.0782 0.1257 0.054 Uiso 1 1 calc R . .
H21C H 0.8700 1.0947 0.1843 0.054 Uiso 1 1 calc R . .
F1 F 0.6552(14) 0.9684(12) -0.0094(9) 0.060(3) Uani 0.50 1 d P A 1
F2 F 0.8362(13) 1.0376(6) 0.0142(6) 0.070(3) Uani 0.50 1 d P A 1
F3 F 0.8316(17) 0.9268(13) -0.0490(6) 0.076(4) Uani 0.50 1 d P A 1
F1B F 0.6609(13) 0.9823(11) -0.0042(8) 0.058(3) Uani 0.50 1 d P A 2
F2B F 0.8520(11) 1.0324(7) 0.0074(6) 0.075(3) Uani 0.50 1 d P A 2
F3B F 0.8139(16) 0.9196(12) -0.0507(6) 0.062(3) Uani 0.50 1 d P A 2
F4 F 1.1486(12) 0.7392(9) 0.1972(7) 0.078(4) Uani 0.50 1 d P A 1
F5 F 1.0244(11) 0.6588(7) 0.1296(6) 0.068(3) Uani 0.50 1 d P A 1
F6 F 1.1472(13) 0.7529(12) 0.0882(10) 0.049(3) Uani 0.50 1 d P A 1
F4B F 1.1697(13) 0.7674(10) 0.1893(9) 0.078(4) Uani 0.50 1 d P A 2
F5B F 1.0498(10) 0.6616(7) 0.1524(6) 0.070(3) Uani 0.50 1 d P A 2
F6B F 1.1342(15) 0.7381(12) 0.0805(9) 0.059(3) Uani 0.50 1 d P A 2
F7 F 1.1676(8) 1.0329(6) 0.2290(4) 0.104(4) Uani 0.50 1 d P B 1
F8 F 1.2859(11) 0.9680(10) 0.3101(7) 0.076(4) Uani 0.50 1 d P B 1
F9 F 1.1635(13) 1.0732(7) 0.3314(6) 0.091(3) Uani 0.50 1 d P B 1
F7B F 1.1878(10) 0.9876(5) 0.2178(4) 0.095(3) Uani 0.50 1 d P B 2
F8B F 1.2906(12) 0.9792(9) 0.3207(6) 0.0514(19) Uani 0.50 1 d P B 2
F9B F 1.1515(12) 1.0780(7) 0.2950(6) 0.100(4) Uani 0.50 1 d P B 2
F10 F 1.0994(12) 0.7947(8) 0.4804(8) 0.056(3) Uani 0.50 1 d P B 1
F11 F 1.0677(6) 0.6946(3) 0.4082(3) 0.0693(15) Uani 0.50 1 d P B 1
F12 F 0.9068(5) 0.7396(4) 0.4563(3) 0.0758(17) Uani 0.50 1 d P B 1
F10B F 1.1161(11) 0.7855(9) 0.4728(8) 0.053(3) Uani 0.50 1 d P B 2
F11B F 0.9910(7) 0.6908(3) 0.4218(3) 0.089(3) Uani 0.50 1 d P B 2
F12B F 0.9121(5) 0.7909(4) 0.4779(3) 0.0825(18) Uani 0.50 1 d P B 2
F13 F 0.8540(12) 1.0198(6) 0.4713(5) 0.0584(16) Uani 0.50 1 d P C 1
F14 F 0.6797(7) 1.0920(6) 0.4483(6) 0.0594(17) Uani 0.50 1 d P C 1
F15 F 0.6927(16) 0.9821(9) 0.5238(7) 0.103(4) Uani 0.50 1 d P C 1
F13B F 0.8513(12) 0.9985(8) 0.4801(6) 0.122(4) Uani 0.50 1 d P C 2
F14B F 0.6938(13) 1.0804(8) 0.4504(8) 0.120(4) Uani 0.50 1 d P C 2
F15B F 0.6638(15) 0.9939(9) 0.5196(7) 0.075(3) Uani 0.50 1 d P C 2
F16 F 0.5310(15) 0.6880(10) 0.4136(5) 0.0506(16) Uani 0.50 1 d P C 1
F17 F 0.3907(9) 0.7148(5) 0.3270(5) 0.066(2) Uani 0.50 1 d P C 1
F18 F 0.372(2) 0.7718(13) 0.4249(12) 0.046(4) Uani 0.50 1 d P C 1
F16B F 0.5064(15) 0.6828(10) 0.3939(6) 0.089(4) Uani 0.50 1 d P C 2
F17B F 0.3511(9) 0.7463(5) 0.3263(6) 0.070(2) Uani 0.50 1 d P C 2
F18B F 0.386(2) 0.7799(14) 0.4343(12) 0.044(3) Uani 0.50 1 d P C 2

loop_
_atom_site_aniso_label
_atom_site_aniso_U_11
_atom_site_aniso_U_22
_atom_site_aniso_U_33
_atom_site_aniso_U_23
_atom_site_aniso_U_13
_atom_site_aniso_U_12
Sm1 0.02108(5) 0.02333(5) 0.01663(5) 0.00195(3) 0.00276(3) -0.00001(3)
O1 0.0289(7) 0.0291(6) 0.0204(6) 0.0025(5) 0.0060(5) 0.0034(5)
O2 0.0274(7) 0.0317(7) 0.0248(6) 0.0042(5) 0.0061(5) 0.0052(5)
O3 0.0261(7) 0.0324(7) 0.0304(7) 0.0060(6) 0.0030(5) -0.0028(5)
O4 0.0277(6) 0.0287(6) 0.0240(6) 0.0041(5) -0.0010(5) -0.0024(5)
O5 0.0405(8) 0.0291(7) 0.0228(6) -0.0015(5) 0.0070(6) -0.0041(5)
O6 0.0270(6) 0.0301(6) 0.0222(6) 0.0018(5) 0.0051(5) -0.0019(5)
O7 0.0272(6) 0.0249(6) 0.0273(7) -0.0016(5) 0.0015(5) 0.0001(5)
O8 0.0249(6) 0.0270(6) 0.0258(6) 0.0021(5) 0.0007(5) 0.0018(5)
O9 0.0322(7) 0.0231(6) 0.0265(6) 0.0028(5) 0.0039(5) -0.0004(5)
C1 0.0461(12) 0.0376(11) 0.0223(9) 0.0038(8) 0.0073(8) 0.0079(9)
C2 0.0293(9) 0.0273(8) 0.0198(9) 0.0000(7) 0.0028(7) -0.0010(7)
C3 0.0337(10) 0.0349(10) 0.0234(9) 0.0022(8) 0.0093(7) 0.0059(8)
C4 0.0223(8) 0.0276(8) 0.0263(9) -0.0017(7) 0.0036(7) 0.0023(7)
C5 0.0313(11) 0.0450(12) 0.0384(12) 0.0073(9) 0.0121(9) 0.0114(9)
C6 0.0287(11) 0.0598(15) 0.0588(16) 0.0216(13) 0.0010(10) -0.0104(10)
C7 0.0245(9) 0.0309(9) 0.0309(10) -0.0014(8) 0.0049(7) -0.0036(7)
C8 0.0273(10) 0.0360(10) 0.0307(10) 0.0007(8) -0.0021(8) -0.0022(7)
C9 0.0293(9) 0.0254(8) 0.0216(8) -0.0015(7) 0.0012(7) 0.0016(7)
C10 0.0437(12) 0.0409(11) 0.0331(11) 0.0103(9) -0.0117(9) -0.0075(9)
C11 0.0616(16) 0.0534(15) 0.0317(12) -0.0131(10) 0.0136(11) -0.0114(12)
C12 0.0394(11) 0.0315(9) 0.0220(9) -0.0021(7) 0.0055(8) 0.0032(8)
C13 0.0427(12) 0.0385(11) 0.0229(9) 0.0010(8) 0.0114(8) -0.0021(8)
C14 0.0293(9) 0.0305(9) 0.0255(9) 0.0058(7) 0.0080(7) 0.0017(7)
C15 0.0462(13) 0.0409(12) 0.0380(12) 0.0013(9) 0.0200(10) -0.0087(10)
C16 0.0432(12) 0.0258(9) 0.0489(13) 0.0001(9) -0.0025(10) 0.0017(8)
C17 0.0269(9) 0.0338(10) 0.0286(10) -0.0029(8) -0.0030(7) -0.0033(7)
C18 0.0277(10) 0.0369(10) 0.0283(10) 0.0014(8) -0.0040(8) 0.0005(8)
C19 0.0299(10) 0.0298(9) 0.0326(10) 0.0064(8) 0.0044(8) 0.0082(7)
C20 0.0370(11) 0.0277(9) 0.0308(10) -0.0004(8) 0.0069(8) 0.0083(8)
C21 0.0461(12) 0.0260(9) 0.0371(11) 0.0060(8) 0.0108(9) -0.0033(8)
F1 0.046(5) 0.092(6) 0.038(4) 0.019(3) -0.013(3) 0.001(4)
F2 0.151(8) 0.031(3) 0.032(3) 0.005(2) 0.025(4) -0.006(3)
F3 0.126(8) 0.079(6) 0.032(5) 0.020(5) 0.046(5) 0.048(5)
F1B 0.063(7) 0.084(5) 0.029(3) 0.020(3) 0.013(4) 0.045(5)
F2B 0.082(4) 0.078(6) 0.061(5) 0.040(4) -0.004(3) -0.039(4)
F3B 0.097(5) 0.070(5) 0.016(4) -0.004(4) -0.004(3) 0.045(4)
F4 0.052(6) 0.135(9) 0.044(2) -0.003(5) -0.006(4) 0.057(6)
F5 0.069(5) 0.030(2) 0.108(7) 0.002(3) 0.025(4) 0.016(2)
F6 0.031(2) 0.054(5) 0.066(6) 0.011(3) 0.029(2) 0.012(2)
F4B 0.026(2) 0.126(8) 0.079(7) -0.023(5) -0.010(3) 0.015(4)
F5B 0.048(4) 0.048(4) 0.124(8) 0.045(5) 0.047(5) 0.025(3)
F6B 0.075(7) 0.065(7) 0.046(3) 0.015(4) 0.035(4) 0.039(5)
F7 0.061(4) 0.162(8) 0.080(6) 0.076(6) -0.019(4) -0.064(5)
F8 0.021(3) 0.078(5) 0.133(9) 0.013(5) 0.017(4) -0.008(3)
F9 0.059(4) 0.040(4) 0.174(9) -0.014(5) 0.023(6) -0.026(3)
F7B 0.067(3) 0.168(8) 0.054(3) 0.001(4) 0.030(2) -0.058(5)
F8B 0.031(3) 0.058(3) 0.060(3) 0.016(3) -0.014(2) -0.014(2)
F9B 0.051(3) 0.040(3) 0.213(13) 0.035(7) 0.028(8) -0.010(2)
F10 0.094(7) 0.040(2) 0.025(2) -0.0002(18) -0.023(4) -0.016(4)
F11 0.114(4) 0.0247(19) 0.061(3) 0.0032(16) -0.022(3) 0.013(2)
F12 0.052(2) 0.112(4) 0.059(3) 0.057(3) -0.008(2) -0.023(3)
F10B 0.034(2) 0.077(6) 0.042(5) 0.020(4) -0.017(2) -0.007(3)
F11B 0.164(7) 0.0329(19) 0.052(3) 0.016(2) -0.052(4) -0.031(4)
F12B 0.071(3) 0.138(5) 0.044(3) 0.046(3) 0.029(2) 0.039(3)
F13 0.062(4) 0.068(2) 0.043(3) -0.015(2) -0.002(2) -0.021(2)
F14 0.069(3) 0.037(3) 0.074(4) -0.024(2) 0.015(3) 0.004(2)
F15 0.181(11) 0.109(7) 0.021(3) -0.019(4) 0.024(5) -0.087(7)
F13B 0.059(5) 0.201(11) 0.096(7) -0.099(7) -0.028(4) 0.020(6)
F14B 0.229(11) 0.043(4) 0.083(6) -0.037(4) 0.004(6) -0.008(5)
F15B 0.097(4) 0.089(4) 0.045(5) -0.034(3) 0.038(3) -0.018(3)
F16 0.066(3) 0.033(3) 0.059(2) 0.0172(19) 0.034(2) 0.008(2)
F17 0.080(6) 0.076(4) 0.044(2) -0.006(3) 0.017(4) -0.050(3)
F18 0.038(3) 0.042(4) 0.061(8) 0.005(5) 0.021(3) 0.000(4)
F16B 0.094(8) 0.033(3) 0.160(11) 0.020(7) 0.094(8) 0.009(4)
F17B 0.060(4) 0.103(6) 0.050(2) -0.005(4) 0.013(3) -0.048(4)
F18B 0.045(5) 0.051(5) 0.043(4) -0.003(3) 0.032(5) -0.010(3)

loop_
_atom_type_symbol
_atom_type_description
_atom_type_scat_dispersion_real
_atom_type_scat_dispersion_imag
_atom_type_scat_source
C C 0.0033 0.0016 'International Tables Vol C Tables 4.2.6.8 and 6.1.1.4'
H H 0.0000 0.0000 'International Tables Vol C Tables 4.2.6.8 and 6.1.1.4'
O O 0.0106 0.0060 'International Tables Vol C Tables 4.2.6.8 and 6.1.1.4'
F F 0.0171 0.0103 'International Tables Vol C Tables 4.2.6.8 and 6.1.1.4'
Sm Sm -0.1638 3.4418 'International Tables Vol C Tables 4.2.6.8 and 6.1.1.4'

loop_
_geom_angle_atom_site_label_1
_geom_angle_atom_site_label_2
_geom_angle_atom_site_label_3
_geom_angle
_geom_angle_site_symmetry_1
_geom_angle_site_symmetry_3
_geom_angle_publ_flag
O3 Sm1 O1 84.63(4) . . ?
O3 Sm1 O6 139.38(4) . . ?
O1 Sm1 O6 135.99(4) . . ?
O3 Sm1 O4 72.51(4) . . ?
O1 Sm1 O4 140.20(4) . . ?
O6 Sm1 O4 72.84(4) . . ?
O3 Sm1 O2 72.12(5) . . ?
O1 Sm1 O2 70.49(4) . . ?
O6 Sm1 O2 115.37(4) . . ?
O4 Sm1 O2 71.64(4) . . ?
O3 Sm1 O5 78.61(5) . . ?
O1 Sm1 O5 136.25(4) . . ?
O6 Sm1 O5 70.64(4) . . ?
O4 Sm1 O5 71.14(5) . . ?
O2 Sm1 O5 137.93(5) . . ?
O3 Sm1 O9 71.51(4) . . ?
O1 Sm1 O9 69.68(4) . . ?
O6 Sm1 O9 116.91(4) . . ?
O4 Sm1 O9 128.58(4) . . ?
O2 Sm1 O9 127.55(4) . . ?
O5 Sm1 O9 66.72(4) . . ?
O3 Sm1 O8 135.67(4) . . ?
O1 Sm1 O8 71.45(4) . . ?
O6 Sm1 O8 73.23(4) . . ?
O4 Sm1 O8 145.76(4) . . ?
O2 Sm1 O8 128.72(4) . . ?
O5 Sm1 O8 93.31(4) . . ?
O9 Sm1 O8 65.40(4) . . ?
O3 Sm1 O7 142.22(4) . . ?
O1 Sm1 O7 72.38(4) . . ?
O6 Sm1 O7 69.15(4) . . ?
O4 Sm1 O7 106.86(4) . . ?
O2 Sm1 O7 72.10(4) . . ?
O5 Sm1 O7 138.17(4) . . ?
O9 Sm1 O7 124.08(4) . . ?
O8 Sm1 O7 64.45(4) . . ?
C2 O1 Sm1 136.32(12) . . ?
C4 O2 Sm1 133.94(12) . . ?
C7 O3 Sm1 134.64(12) . . ?
C9 O4 Sm1 133.30(12) . . ?
C12 O5 Sm1 134.36(12) . . ?
C14 O6 Sm1 135.65(12) . . ?
C16 O7 C17 110.47(15) . . ?
C16 O7 Sm1 124.64(12) . . ?
C17 O7 Sm1 114.93(10) . . ?
C18 O8 C19 111.24(14) . . ?
C18 O8 Sm1 116.97(11) . . ?
C19 O8 Sm1 117.26(10) . . ?
C20 O9 C21 112.56(15) . . ?
C20 O9 Sm1 110.44(10) . . ?
C21 O9 Sm1 124.41(11) . . ?
F3 C1 F2B 98.2(10) . . ?
F3 C1 F1B 114.9(10) . . ?
F2B C1 F1B 104.6(10) . . ?
F3 C1 F3B 9.2(16) . . ?
F2B C1 F3B 106.5(10) . . ?
F1B C1 F3B 108.1(9) . . ?
F3 C1 F2 107.9(10) . . ?
F2B C1 F2 10.2(9) . . ?
F1B C1 F2 96.9(10) . . ?
F3B C1 F2 115.8(9) . . ?
F3 C1 F1 107.8(10) . . ?
F2B C1 F1 114.1(10) . . ?
F1B C1 F1 10.5(14) . . ?
F3B C1 F1 100.2(9) . . ?
F2 C1 F1 106.9(10) . . ?
F3 C1 C2 114.6(7) . . ?
F2B C1 C2 112.0(5) . . ?
F1B C1 C2 111.3(7) . . ?
F3B C1 C2 113.8(7) . . ?
F2 C1 C2 109.6(5) . . ?
F1 C1 C2 109.8(8) . . ?
O1 C2 C3 128.25(17) . . ?
O1 C2 C1 113.56(16) . . ?
C3 C2 C1 118.17(16) . . ?
C4 C3 C2 120.38(17) . . ?
O2 C4 C3 128.54(17) . . ?
O2 C4 C5 113.78(16) . . ?
C3 C4 C5 117.68(16) . . ?
F5B C5 F4 85.3(8) . . ?
F5B C5 F6 117.3(10) . . ?
F4 C5 F6 109.7(9) . . ?
F5B C5 F6B 106.7(10) . . ?
F4 C5 F6B 117.8(9) . . ?
F6 C5 F6B 12.8(16) . . ?
F5B C5 F4B 107.0(8) . . ?
F4 C5 F4B 22.5(10) . . ?
F6 C5 F4B 94.0(10) . . ?
F6B C5 F4B 104.8(10) . . ?
F5B C5 F5 20.8(10) . . ?
F4 C5 F5 106.0(8) . . ?
F6 C5 F5 107.3(10) . . ?
F6B C5 F5 95.0(10) . . ?
F4B C5 F5 127.4(7) . . ?
F5B C5 C4 114.9(5) . . ?
F4 C5 C4 113.0(7) . . ?
F6 C5 C4 113.4(8) . . ?
F6B C5 C4 115.3(8) . . ?
F4B C5 C4 107.3(7) . . ?
F5 C5 C4 107.0(5) . . ?
F9B C6 F7 73.6(7) . . ?
F9B C6 F8 121.3(9) . . ?
F7 C6 F8 112.6(8) . . ?
F9B C6 F8B 111.2(9) . . ?
F7 C6 F8B 117.3(7) . . ?
F8 C6 F8B 11.7(14) . . ?
F9B C6 F9 29.9(7) . . ?
F7 C6 F9 103.1(6) . . ?
F8 C6 F9 104.7(9) . . ?
F8B C6 F9 93.0(9) . . ?
F9B C6 F7B 106.7(6) . . ?
F7 C6 F7B 33.3(6) . . ?
F8 C6 F7B 92.5(8) . . ?
F8B C6 F7B 101.9(8) . . ?
F9 C6 F7B 135.5(5) . . ?
F9B C6 C7 115.2(6) . . ?
F7 C6 C7 116.3(4) . . ?
F8 C6 C7 112.5(6) . . ?
F8B C6 C7 116.1(5) . . ?
F9 C6 C7 106.3(5) . . ?
F7B C6 C7 104.2(4) . . ?
O3 C7 C8 128.68(18) . . ?
O3 C7 C6 113.53(17) . . ?
C8 C7 C6 117.79(18) . . ?
C7 C8 C9 121.52(18) . . ?
O4 C9 C8 128.55(18) . . ?
O4 C9 C10 113.94(16) . . ?
C8 C9 C10 117.51(17) . . ?
F12 C10 F11B 67.1(4) . . ?
F12 C10 F10 114.2(8) . . ?
F11B C10 F10 119.7(7) . . ?
F12 C10 F10B 122.2(8) . . ?
F11B C10 F10B 112.4(7) . . ?
F10 C10 F10B 12.3(12) . . ?
F12 C10 F12B 39.2(3) . . ?
F11B C10 F12B 105.3(4) . . ?
F10 C10 F12B 88.6(7) . . ?
F10B C10 F12B 100.4(7) . . ?
F12 C10 F11 103.1(4) . . ?
F11B C10 F11 36.4(3) . . ?
F10 C10 F11 100.7(7) . . ?
F10B C10 F11 89.4(7) . . ?
F12B C10 F11 139.5(3) . . ?
F12 C10 C9 115.4(3) . . ?
F11B C10 C9 115.6(3) . . ?
F10 C10 C9 115.8(7) . . ?
F10B C10 C9 115.1(7) . . ?
F12B C10 C9 106.0(3) . . ?
F11 C10 C9 105.0(3) . . ?
F14B C11 F13B 112.1(8) . . ?
F14B C11 F15 113.2(9) . . ?
F13B C11 F15 95.9(9) . . ?
F14B C11 F13 96.3(8) . . ?
F13B C11 F13 16.6(8) . . ?
F15 C11 F13 107.7(9) . . ?
F14B C11 F15B 101.1(9) . . ?
F13B C11 F15B 109.7(9) . . ?
F15 C11 F15B 15.2(13) . . ?
F13 C11 F15B 119.7(9) . . ?
F14B C11 F14 3.6(9) . . ?
F13B C11 F14 115.6(7) . . ?
F15 C11 F14 111.2(8) . . ?
F13 C11 F14 99.9(5) . . ?
F15B C11 F14 98.7(7) . . ?
F14B C11 C12 111.3(7) . . ?
F13B C11 C12 109.3(6) . . ?
F15 C11 C12 114.1(6) . . ?
F13 C11 C12 112.9(5) . . ?
F15B C11 C12 113.2(7) . . ?
F14 C11 C12 110.1(5) . . ?
O5 C12 C13 128.19(18) . . ?
O5 C12 C11 113.88(18) . . ?
C13 C12 C11 117.92(18) . . ?
C14 C13 C12 120.70(18) . . ?
O6 C14 C13 128.78(18) . . ?
O6 C14 C15 114.22(17) . . ?
C13 C14 C15 116.96(17) . . ?
F16B C15 F18 111.3(10) . . ?
F16B C15 F17 84.4(7) . . ?
F18 C15 F17 111.2(14) . . ?
F16B C15 F18B 111.1(10) . . ?
F18 C15 F18B 10(2) . . ?
F17 C15 F18B 121.4(13) . . ?
F16B C15 F17B 110.5(7) . . ?
F18 C15 F17B 93.2(13) . . ?
F17 C15 F17B 27.4(4) . . ?
F18B C15 F17B 102.5(12) . . ?
F16B C15 F16 17.7(10) . . ?
F18 C15 F16 103.5(10) . . ?
F17 C15 F16 102.1(7) . . ?
F18B C15 F16 100.6(10) . . ?
F17B C15 F16 127.9(6) . . ?
F16B C15 C14 113.6(7) . . ?
F18 C15 C14 117.6(11) . . ?
F17 C15 C14 114.2(5) . . ?
F18B C15 C14 109.8(10) . . ?
F17B C15 C14 108.6(5) . . ?
F16 C15 C14 106.3(7) . . ?
O7 C17 C18 107.87(15) . . ?
O8 C18 C17 108.26(15) . . ?
O8 C19 C20 106.54(15) . . ?
O9 C20 C19 109.55(15) . . ?

loop_
_geom_bond_atom_site_label_1
_geom_bond_atom_site_label_2
_geom_bond_distance
_geom_bond_site_symmetry_2
_geom_bond_publ_flag
Sm1 O3 2.3862(13) . ?
Sm1 O1 2.4007(12) . ?
Sm1 O6 2.4056(12) . ?
Sm1 O4 2.4186(12) . ?
Sm1 O2 2.4366(13) . ?
Sm1 O5 2.4368(13) . ?
Sm1 O9 2.5453(12) . ?
Sm1 O8 2.5554(13) . ?
Sm1 O7 2.5794(12) . ?
O1 C2 1.245(2) . ?
O2 C4 1.251(2) . ?
O3 C7 1.246(2) . ?
O4 C9 1.246(2) . ?
O5 C12 1.250(2) . ?
O6 C14 1.248(2) . ?
O7 C16 1.433(2) . ?
O7 C17 1.435(2) . ?
O8 C18 1.441(2) . ?
O8 C19 1.444(2) . ?
O9 C20 1.434(2) . ?
O9 C21 1.446(2) . ?
C1 F3 1.304(15) . ?
C1 F2B 1.310(9) . ?
C1 F1B 1.311(13) . ?
C1 F3B 1.313(14) . ?
C1 F2 1.317(9) . ?
C1 F1 1.332(14) . ?
C1 C2 1.540(3) . ?
C2 C3 1.392(3) . ?
C3 C4 1.392(3) . ?
C4 C5 1.534(3) . ?
C5 F5B 1.278(11) . ?
C5 F4 1.281(14) . ?
C5 F6 1.304(15) . ?
C5 F6B 1.333(17) . ?
C5 F4B 1.361(15) . ?
C5 F5 1.361(12) . ?
C6 F9B 1.230(12) . ?
C6 F7 1.248(8) . ?
C6 F8 1.287(12) . ?
C6 F8B 1.327(11) . ?
C6 F9 1.407(13) . ?
C6 F7B 1.411(8) . ?
C6 C7 1.539(3) . ?
C7 C8 1.391(3) . ?
C8 C9 1.393(3) . ?
C9 C10 1.533(3) . ?
C10 F12 1.244(5) . ?
C10 F11B 1.248(5) . ?
C10 F10 1.291(12) . ?
C10 F10B 1.294(11) . ?
C10 F12B 1.413(5) . ?
C10 F11 1.428(6) . ?
C11 F14B 1.208(13) . ?
C11 F13B 1.288(13) . ?
C11 F15 1.301(12) . ?
C11 F13 1.314(12) . ?
C11 F15B 1.322(12) . ?
C11 F14 1.424(11) . ?
C11 C12 1.535(3) . ?
C12 C13 1.388(3) . ?
C13 C14 1.388(3) . ?
C14 C15 1.537(3) . ?
C15 F16B 1.247(15) . ?
C15 F18 1.280(17) . ?
C15 F17 1.290(11) . ?
C15 F18B 1.365(17) . ?
C15 F17B 1.375(11) . ?
C15 F16 1.402(14) . ?
C17 C18 1.503(3) . ?
C19 C20 1.499(3) . ?

loop_
_geom_torsion_atom_site_label_1
_geom_torsion_atom_site_label_2
_geom_torsion_atom_site_label_3
_geom_torsion_atom_site_label_4
_geom_torsion
_geom_torsion_site_symmetry_1
_geom_torsion_site_symmetry_2
_geom_torsion_site_symmetry_3
_geom_torsion_site_symmetry_4
_geom_torsion_publ_flag
O3 Sm1 O1 C2 62.57(17) . . . . ?
O6 Sm1 O1 C2 -117.04(17) . . . . ?
O4 Sm1 O1 C2 8.3(2) . . . . ?
O2 Sm1 O1 C2 -10.34(17) . . . . ?
O5 Sm1 O1 C2 129.92(17) . . . . ?
O9 Sm1 O1 C2 134.82(18) . . . . ?
O8 Sm1 O1 C2 -155.30(18) . . . . ?
O7 Sm1 O1 C2 -87.06(17) . . . . ?
O3 Sm1 O2 C4 -74.75(16) . . . . ?
O1 Sm1 O2 C4 15.82(16) . . . . ?
O6 Sm1 O2 C4 148.38(16) . . . . ?
O4 Sm1 O2 C4 -151.71(17) . . . . ?
O5 Sm1 O2 C4 -122.89(16) . . . . ?
O9 Sm1 O2 C4 -26.70(18) . . . . ?
O8 Sm1 O2 C4 60.05(18) . . . . ?
O7 Sm1 O2 C4 92.93(17) . . . . ?
O1 Sm1 O3 C7 -147.81(18) . . . . ?
O6 Sm1 O3 C7 31.8(2) . . . . ?
O4 Sm1 O3 C7 -0.80(17) . . . . ?
O2 Sm1 O3 C7 -76.60(18) . . . . ?
O5 Sm1 O3 C7 72.80(18) . . . . ?
O9 Sm1 O3 C7 141.84(19) . . . . ?
O8 Sm1 O3 C7 155.79(16) . . . . ?
O7 Sm1 O3 C7 -95.95(18) . . . . ?
O3 Sm1 O4 C9 8.48(16) . . . . ?
O1 Sm1 O4 C9 66.37(18) . . . . ?
O6 Sm1 O4 C9 -149.99(17) . . . . ?
O2 Sm1 O4 C9 84.91(16) . . . . ?
O5 Sm1 O4 C9 -75.13(16) . . . . ?
O9 Sm1 O4 C9 -38.91(18) . . . . ?
O8 Sm1 O4 C9 -141.96(15) . . . . ?
O7 Sm1 O4 C9 148.87(16) . . . . ?
O3 Sm1 O5 C12 -138.69(19) . . . . ?
O1 Sm1 O5 C12 151.72(17) . . . . ?
O6 Sm1 O5 C12 14.38(18) . . . . ?
O4 Sm1 O5 C12 -63.47(18) . . . . ?
O2 Sm1 O5 C12 -92.39(19) . . . . ?
O9 Sm1 O5 C12 146.71(19) . . . . ?
O8 Sm1 O5 C12 85.32(18) . . . . ?
O7 Sm1 O5 C12 31.0(2) . . . . ?
O3 Sm1 O6 C14 34.3(2) . . . . ?
O1 Sm1 O6 C14 -146.30(16) . . . . ?
O4 Sm1 O6 C14 66.80(17) . . . . ?
O2 Sm1 O6 C14 126.06(17) . . . . ?
O5 Sm1 O6 C14 -8.71(17) . . . . ?
O9 Sm1 O6 C14 -58.31(18) . . . . ?
O8 Sm1 O6 C14 -108.49(17) . . . . ?
O7 Sm1 O6 C14 -176.94(18) . . . . ?
O3 Sm1 O7 C16 65.65(17) . . . . ?
O1 Sm1 O7 C16 120.89(15) . . . . ?
O6 Sm1 O7 C16 -80.92(15) . . . . ?
O4 Sm1 O7 C16 -17.36(15) . . . . ?
O2 Sm1 O7 C16 46.30(14) . . . . ?
O5 Sm1 O7 C16 -97.69(15) . . . . ?
O9 Sm1 O7 C16 169.99(14) . . . . ?
O8 Sm1 O7 C16 -161.70(16) . . . . ?
O3 Sm1 O7 C17 -152.18(11) . . . . ?
O1 Sm1 O7 C17 -96.94(12) . . . . ?
O6 Sm1 O7 C17 61.25(11) . . . . ?
O4 Sm1 O7 C17 124.81(11) . . . . ?
O2 Sm1 O7 C17 -171.53(12) . . . . ?
O5 Sm1 O7 C17 44.48(14) . . . . ?
O9 Sm1 O7 C17 -47.84(13) . . . . ?
O8 Sm1 O7 C17 -19.53(11) . . . . ?
O3 Sm1 O8 C18 126.67(12) . . . . ?
O1 Sm1 O8 C18 65.67(12) . . . . ?
O6 Sm1 O8 C18 -87.63(12) . . . . ?
O4 Sm1 O8 C18 -95.65(14) . . . . ?
O2 Sm1 O8 C18 21.76(14) . . . . ?
O5 Sm1 O8 C18 -156.27(12) . . . . ?
O9 Sm1 O8 C18 141.23(13) . . . . ?
O7 Sm1 O8 C18 -13.18(12) . . . . ?
O3 Sm1 O8 C19 -9.34(14) . . . . ?
O1 Sm1 O8 C19 -70.35(12) . . . . ?
O6 Sm1 O8 C19 136.35(12) . . . . ?
O4 Sm1 O8 C19 128.33(12) . . . . ?
O2 Sm1 O8 C19 -114.26(12) . . . . ?
O5 Sm1 O8 C19 67.71(12) . . . . ?
O9 Sm1 O8 C19 5.22(11) . . . . ?
O7 Sm1 O8 C19 -149.19(13) . . . . ?
O3 Sm1 O9 C20 -163.82(12) . . . . ?
O1 Sm1 O9 C20 105.12(12) . . . . ?
O6 Sm1 O9 C20 -27.11(12) . . . . ?
O4 Sm1 O9 C20 -116.06(11) . . . . ?
O2 Sm1 O9 C20 147.91(11) . . . . ?
O5 Sm1 O9 C20 -78.57(11) . . . . ?
O8 Sm1 O9 C20 26.86(11) . . . . ?
O7 Sm1 O9 C20 54.93(12) . . . . ?
O3 Sm1 O9 C21 57.46(15) . . . . ?
O1 Sm1 O9 C21 -33.61(14) . . . . ?
O6 Sm1 O9 C21 -165.83(14) . . . . ?
O4 Sm1 O9 C21 105.21(15) . . . . ?
O2 Sm1 O9 C21 9.18(17) . . . . ?
O5 Sm1 O9 C21 142.71(16) . . . . ?
O8 Sm1 O9 C21 -111.86(15) . . . . ?
O7 Sm1 O9 C21 -83.79(15) . . . . ?
Sm1 O1 C2 C3 4.2(3) . . . . ?
Sm1 O1 C2 C1 -174.18(13) . . . . ?
F3 C1 C2 O1 -161.2(9) . . . . ?
F2B C1 C2 O1 88.0(6) . . . . ?
F1B C1 C2 O1 -28.6(8) . . . . ?
F3B C1 C2 O1 -151.1(8) . . . . ?
F2 C1 C2 O1 77.4(6) . . . . ?
F1 C1 C2 O1 -39.7(8) . . . . ?
F3 C1 C2 C3 20.3(9) . . . . ?
F2B C1 C2 C3 -90.5(6) . . . . ?
F1B C1 C2 C3 152.8(8) . . . . ?
F3B C1 C2 C3 30.3(9) . . . . ?
F2 C1 C2 C3 -101.2(6) . . . . ?
F1 C1 C2 C3 141.7(8) . . . . ?
O1 C2 C3 C4 4.4(3) . . . . ?
C1 C2 C3 C4 -177.31(18) . . . . ?
Sm1 O2 C4 C3 -16.0(3) . . . . ?
Sm1 O2 C4 C5 164.27(13) . . . . ?
C2 C3 C4 O2 1.8(3) . . . . ?
C2 C3 C4 C5 -178.51(18) . . . . ?
O2 C4 C5 F5B 51.8(6) . . . . ?
C3 C4 C5 F5B -127.9(6) . . . . ?
O2 C4 C5 F4 -43.8(6) . . . . ?
C3 C4 C5 F4 136.4(6) . . . . ?
O2 C4 C5 F6 -169.4(9) . . . . ?
C3 C4 C5 F6 10.9(9) . . . . ?
O2 C4 C5 F6B 176.7(9) . . . . ?
C3 C4 C5 F6B -3.1(9) . . . . ?
O2 C4 C5 F4B -67.1(6) . . . . ?
C3 C4 C5 F4B 113.2(6) . . . . ?
O2 C4 C5 F5 72.5(6) . . . . ?
C3 C4 C5 F5 -107.3(6) . . . . ?
Sm1 O3 C7 C8 -4.5(3) . . . . ?
Sm1 O3 C7 C6 176.19(15) . . . . ?
F9B C6 C7 O3 62.0(6) . . . . ?
F7 C6 C7 O3 -21.3(7) . . . . ?
F8 C6 C7 O3 -153.3(8) . . . . ?
F8B C6 C7 O3 -165.6(8) . . . . ?
F9 C6 C7 O3 92.7(5) . . . . ?
F7B C6 C7 O3 -54.5(5) . . . . ?
F9B C6 C7 C8 -117.4(6) . . . . ?
F7 C6 C7 C8 159.3(6) . . . . ?
F8 C6 C7 C8 27.3(8) . . . . ?
F8B C6 C7 C8 15.0(8) . . . . ?
F9 C6 C7 C8 -86.7(5) . . . . ?
F7B C6 C7 C8 126.1(5) . . . . ?
O3 C7 C8 C9 4.5(3) . . . . ?
C6 C7 C8 C9 -176.2(2) . . . . ?
Sm1 O4 C9 C8 -11.7(3) . . . . ?
Sm1 O4 C9 C10 169.25(13) . . . . ?
C7 C8 C9 O4 3.8(3) . . . . ?
C7 C8 C9 C10 -177.13(19) . . . . ?
O4 C9 C10 F12 -24.5(5) . . . . ?
C8 C9 C10 F12 156.3(4) . . . . ?
O4 C9 C10 F11B 50.9(5) . . . . ?
C8 C9 C10 F11B -128.2(5) . . . . ?
O4 C9 C10 F10 -161.8(7) . . . . ?
C8 C9 C10 F10 19.1(7) . . . . ?
O4 C9 C10 F10B -175.4(7) . . . . ?
C8 C9 C10 F10B 5.5(7) . . . . ?
O4 C9 C10 F12B -65.4(3) . . . . ?
C8 C9 C10 F12B 115.4(3) . . . . ?
O4 C9 C10 F11 88.2(3) . . . . ?
C8 C9 C10 F11 -91.0(3) . . . . ?
Sm1 O5 C12 C13 -15.6(3) . . . . ?
Sm1 O5 C12 C11 163.99(15) . . . . ?
F14B C11 C12 O5 60.2(7) . . . . ?
F13B C11 C12 O5 -64.2(6) . . . . ?
F15 C11 C12 O5 -170.2(8) . . . . ?
F13 C11 C12 O5 -46.8(5) . . . . ?
F15B C11 C12 O5 173.2(7) . . . . ?
F14 C11 C12 O5 63.8(4) . . . . ?
F14B C11 C12 C13 -120.2(7) . . . . ?
F13B C11 C12 C13 115.4(6) . . . . ?
F15 C11 C12 C13 9.4(8) . . . . ?
F13 C11 C12 C13 132.8(5) . . . . ?
F15B C11 C12 C13 -7.2(8) . . . . ?
F14 C11 C12 C13 -116.5(4) . . . . ?
O5 C12 C13 C14 3.4(4) . . . . ?
C11 C12 C13 C14 -176.2(2) . . . . ?
Sm1 O6 C14 C13 3.7(3) . . . . ?
Sm1 O6 C14 C15 -173.84(13) . . . . ?
C12 C13 C14 O6 2.8(3) . . . . ?
C12 C13 C14 C15 -179.8(2) . . . . ?
O6 C14 C15 F16B 75.2(6) . . . . ?
C13 C14 C15 F16B -102.6(6) . . . . ?
O6 C14 C15 F18 -152.3(12) . . . . ?
C13 C14 C15 F18 29.9(12) . . . . ?
O6 C14 C15 F17 -19.4(4) . . . . ?
C13 C14 C15 F17 162.8(4) . . . . ?
O6 C14 C15 F18B -159.7(10) . . . . ?
C13 C14 C15 F18B 22.5(11) . . . . ?
O6 C14 C15 F17B -48.3(4) . . . . ?
C13 C14 C15 F17B 133.9(4) . . . . ?
O6 C14 C15 F16 92.4(6) . . . . ?
C13 C14 C15 F16 -85.5(6) . . . . ?
C16 O7 C17 C18 -164.55(16) . . . . ?
Sm1 O7 C17 C18 48.04(17) . . . . ?
C19 O8 C18 C17 -179.30(15) . . . . ?
Sm1 O8 C18 C17 42.17(19) . . . . ?
O7 C17 C18 O8 -58.1(2) . . . . ?
C18 O8 C19 C20 -172.76(16) . . . . ?
Sm1 O8 C19 C20 -34.37(18) . . . . ?
C21 O9 C20 C19 86.85(19) . . . . ?
Sm1 O9 C20 C19 -57.04(16) . . . . ?
O8 C19 C20 O9 60.21(19) . . . . ?
